data_1547479
loop_
_publ_author_name
'Shibuya, Grant M.'
'Enquist, John A., Jr.'
'Stoltz, Brian M.'

_publ_section_title
;
 Enantioselective Synthesis of the 5-6-7 Carbocyclic Core of the Gagunin
 Diterpenoids
;
_journal_name_full 'Organic Letters'
_journal_page_first 3480
_journal_page_last 3483
_journal_paper_doi 10.1021/ol401514s
_journal_volume 15
_journal_year 2013
_chemical_absolute_configuration rm
_chemical_formula_moiety 'C20 H24 O6'
_chemical_formula_sum 'C20 H24 O6'
_chemical_formula_weight 360.39
_space_group_crystal_system orthorhombic
_space_group_IT_number 19
_space_group_name_Hall 'P 2ac 2ab'
_space_group_name_H-M_alt 'P 21 21 21'
_symmetry_space_group_name_Hall 'P 2ac 2ab'
_symmetry_space_group_name_H-M 'P 21 21 21'
_atom_sites_solution_hydrogens geom
_atom_sites_solution_primary dual
_atom_sites_solution_secondary difmap
_cell_angle_alpha 90
_cell_angle_beta 90
_cell_angle_gamma 90
_cell_formula_units_Z 4
_cell_length_a 7.3454(3)
_cell_length_b 10.9165(5)
_cell_length_c 22.3527(9)
_cell_measurement_reflns_used 9913
_cell_measurement_temperature 100
_cell_measurement_theta_max 41.71
_cell_measurement_theta_min 2.61
_cell_volume 1792.37(13)
_computing_cell_refinement 'SAINT V8.18C (Bruker-AXS, 2007)'
_computing_data_collection 'APEX2 2012.2-0 (Bruker-AXS, 2007)'
_computing_data_reduction 'SAINT V8.18C (Bruker-AXS, 2007)'
_computing_molecular_graphics 'DIAMOND 3 (Crystal Impact, 1999)'
_computing_publication_material
; 
O. V. Dolomanov, L. J. Bourhis, R. J. Gildea, J. A. K. Howard and H. Puschmann, 
OLEX2: a complete structure solution, refinement and analysis program. 
J. Appl. Cryst. (2009). 42, 339-341. 
 and SHELXTL (Bruker-AXS, 2007) 
;
_computing_structure_refinement 'SHELXL-97 (Sheldrick, 1997)'
_computing_structure_solution 'SHELXS-97 (Sheldrick, 1990)'
_diffrn_ambient_temperature 100
_diffrn_detector_area_resol_mean 8.33
_diffrn_measured_fraction_theta_full 0.998
_diffrn_measured_fraction_theta_max 0.966
_diffrn_measurement_device_type 'Bruker APEX-II CCD'
_diffrn_measurement_method '\f and \w scans'
_diffrn_radiation_monochromator graphite
_diffrn_radiation_type MoK\a
_diffrn_radiation_wavelength 0.71073
_diffrn_reflns_av_R_equivalents 0.0432
_diffrn_reflns_av_unetI/netI 0.0360
_diffrn_reflns_limit_h_max 11
_diffrn_reflns_limit_h_min -14
_diffrn_reflns_limit_k_max 20
_diffrn_reflns_limit_k_min -20
_diffrn_reflns_limit_l_max 43
_diffrn_reflns_limit_l_min -43
_diffrn_reflns_number 63249
_diffrn_reflns_theta_full 25.00
_diffrn_reflns_theta_max 43.67
_diffrn_reflns_theta_min 2.08
_diffrn_source 'fine-focus sealed tube'
_diffrn_source_current 30.0
_diffrn_source_power 1.5
_diffrn_source_target Mo
_diffrn_source_voltage 50.0
_diffrn_standards_decay_% 0
_diffrn_standards_interval_count 0
_diffrn_standards_interval_time 0
_diffrn_standards_number 0
_exptl_absorpt_coefficient_mu 0.098
_exptl_absorpt_correction_T_max 1.0000
_exptl_absorpt_correction_T_min 0.9276
_exptl_absorpt_correction_type multi-scan
_exptl_absorpt_process_details
; 
SADABS-2008/1 (Bruker-AXS, 2001) was used for absorption correction. 
wR2(int) was 0.0557 before and 0.0525 after correction. 
The Ratio of minimum to maximum transmission is 0.9276. 
The \l/2 correction factor is 0.0015. 
;
_exptl_crystal_colour colourless
_exptl_crystal_colour_primary colourless
_exptl_crystal_density_diffrn 1.336
_exptl_crystal_density_meas .
_exptl_crystal_density_method 'not measured'
_exptl_crystal_description irregular
_exptl_crystal_F_000 768
_exptl_crystal_size_max 0.49
_exptl_crystal_size_mid 0.47
_exptl_crystal_size_min 0.42
_refine_diff_density_max 0.465
_refine_diff_density_min -0.321
_refine_diff_density_rms 0.056
_refine_ls_abs_structure_details 'Flack H D (1983), Acta Cryst. A39, 876-881'
_refine_ls_abs_structure_Flack -0.1(3)
_refine_ls_extinction_method none
_refine_ls_goodness_of_fit_ref 2.224
_refine_ls_hydrogen_treatment refall
_refine_ls_matrix_type full
_refine_ls_number_parameters 344
_refine_ls_number_reflns 12908
_refine_ls_number_restraints 0
_refine_ls_restrained_S_all 2.224
_refine_ls_R_factor_all 0.0551
_refine_ls_R_factor_gt 0.0424
_refine_ls_shift/su_max 0.002
_refine_ls_shift/su_mean 0.000
_refine_ls_structure_factor_coef Fsqd
_refine_ls_weighting_details 'calc w=1/[\s^2^(Fo^2^)]'
_refine_ls_weighting_scheme calc
_refine_ls_wR_factor_gt 0.0761
_refine_ls_wR_factor_ref 0.0771
_reflns_number_gt 11049
_reflns_number_total 12908
_reflns_threshold_expression >2sigma(I)
_cod_data_source_file ol401514s_si_002.cif
_cod_data_source_block gms01
_cod_depositor_comments
;
The following automatic conversions were performed:

'_diffrn_source_target' value 'MO' changed to 'Mo' according to the
built-in table from CIF Core dictionary named 'cif_core.dic' version
2.4.1 from 2010-06-29.

Automatic conversion script
Id: cif_fix_values 5376 2017-05-30 11:51:03Z andrius 
;
_cod_database_code 1547479

loop_
_space_group_symop_id
_space_group_symop_operation_xyz
1 'x, y, z'
2 '-x+1/2, -y, z+1/2'
3 '-x, y+1/2, -z+1/2'
4 'x+1/2, -y+1/2, -z'

loop_
_atom_site_label
_atom_site_type_symbol
_atom_site_fract_x
_atom_site_fract_y
_atom_site_fract_z
_atom_site_U_iso_or_equiv
_atom_site_adp_type
_atom_site_occupancy
_atom_site_symmetry_multiplicity
_atom_site_calc_flag
_atom_site_refinement_flags
_atom_site_disorder_assembly
_atom_site_disorder_group
C1 C 0.67333(9) 0.21527(6) 0.76254(3) 0.01421(10) Uani 1 1 d . A .
C2 C 0.79837(9) 0.17717(6) 0.71115(3) 0.01637(11) Uani 1 1 d . . .
H2A H 0.7583(12) 0.0964(9) 0.6962(4) 0.018(2) Uiso 1 1 d . . .
H2B H 0.9178(14) 0.1688(9) 0.7279(4) 0.024(2) Uiso 1 1 d . . .
C3 C 0.80761(8) 0.26833(6) 0.65800(3) 0.01484(10) Uani 1 1 d . . .
C4 C 0.61933(8) 0.32259(6) 0.64411(2) 0.01256(10) Uani 1 1 d . . .
C5 C 0.46474(8) 0.31966(6) 0.68853(2) 0.01274(10) Uani 1 1 d . . .
H5 H 0.3972(11) 0.3949(8) 0.6945(3) 0.0085(18) Uiso 1 1 d . . .
C6 C 0.47505(8) 0.22882(6) 0.74155(2) 0.01362(10) Uani 1 1 d . . .
C7 C 0.41013(10) 0.10561(6) 0.71543(3) 0.01661(11) Uani 1 1 d . . .
H7A H 0.4637(13) 0.0347(9) 0.7330(4) 0.020(2) Uiso 1 1 d . . .
H7B H 0.2798(14) 0.1016(9) 0.7198(4) 0.021(2) Uiso 1 1 d . . .
C8 C 0.43860(9) 0.11300(6) 0.64839(3) 0.01589(11) Uani 1 1 d . . .
C9 C 0.44649(8) 0.24545(6) 0.63138(2) 0.01383(10) Uani 1 1 d . . .
H9 H 0.3799(14) 0.2706(9) 0.5981(4) 0.024(2) Uiso 1 1 d . . .
C10 C 0.61462(9) 0.43333(6) 0.60508(3) 0.01513(11) Uani 1 1 d . . .
H10 H 0.5347(14) 0.4960(10) 0.6152(4) 0.024(2) Uiso 1 1 d . . .
C11 C 0.71282(9) 0.44975(6) 0.55544(3) 0.01636(11) Uani 1 1 d . . .
C12 C 0.84786(10) 0.37193(7) 0.52704(3) 0.02135(13) Uani 1 1 d . . .
H12 H 0.8848(15) 0.3971(9) 0.4910(5) 0.027(2) Uiso 1 1 d . . .
C13 C 0.91763(11) 0.26592(8) 0.54688(3) 0.02303(14) Uani 1 1 d . . .
H13 H 1.0010(14) 0.2289(10) 0.5200(5) 0.032(3) Uiso 1 1 d . . .
C14 C 0.88237(10) 0.19667(7) 0.60375(3) 0.02089(13) Uani 1 1 d . . .
H14A H 0.9960(15) 0.1597(10) 0.6168(4) 0.032(3) Uiso 1 1 d . . .
H14B H 0.8051(15) 0.1289(10) 0.5942(4) 0.028(2) Uiso 1 1 d . . .
C15 C 0.94051(9) 0.37236(7) 0.67405(3) 0.01967(12) Uani 1 1 d . . .
H15A H 0.9560(13) 0.4260(9) 0.6422(4) 0.022(2) Uiso 1 1 d . . .
H15B H 1.0568(15) 0.3392(10) 0.6830(5) 0.034(3) Uiso 1 1 d . . .
H15C H 0.8970(15) 0.4152(10) 0.7078(5) 0.031(3) Uiso 1 1 d . . .
C16 C 0.35193(10) 0.27053(7) 0.79270(3) 0.01960(12) Uani 1 1 d . . .
H16A H 0.2332(14) 0.2879(9) 0.7771(4) 0.025(2) Uiso 1 1 d . . .
H16B H 0.3935(13) 0.3454(8) 0.8136(4) 0.020(2) Uiso 1 1 d . . .
H16C H 0.3396(14) 0.2089(9) 0.8226(5) 0.026(2) Uiso 1 1 d . . .
C17 C 0.73689(13) 0.18350(9) 0.86408(3) 0.0182(2) Uani 0.798(3) 1 d P A .
H17A H 0.8158(13) 0.1238(9) 0.8847(4) 0.019(2) Uiso 1 1 d . . .
H17B H 0.6344(18) 0.2040(12) 0.8896(6) 0.028(3) Uiso 0.798(3) 1 d P . .
C17A C 0.8272(5) 0.1531(3) 0.84473(15) 0.0196(10) Uani 0.202(3) 1 d P A 1
H17C H 0.956(7) 0.153(4) 0.830(2) 0.024 Uiso 0.202(3) 1 d P A 1
C18 C 0.82507(11) 0.29792(7) 0.84342(3) 0.02015(13) Uani 1 1 d . . .
H18A H 0.8235(16) 0.3589(10) 0.8668(5) 0.038(3) Uiso 1 1 d . . .
H18B H 0.9508(16) 0.2901(10) 0.8347(5) 0.035(3) Uiso 1 1 d . . .
C19 C 0.75044(9) 0.66118(6) 0.54103(3) 0.01580(11) Uani 1 1 d . . .
C20 C 0.74027(13) 0.87262(7) 0.52633(4) 0.02528(14) Uani 1 1 d . . .
H20A H 0.7004(17) 0.8871(11) 0.5651(5) 0.039(3) Uiso 1 1 d . . .
H20B H 0.6792(15) 0.9244(10) 0.4968(5) 0.032(3) Uiso 1 1 d . . .
H20C H 0.8734(17) 0.8819(10) 0.5251(4) 0.033(3) Uiso 1 1 d . . .
O21 O 0.73070(7) 0.32690(5) 0.789216(19) 0.01784(9) Uani 1 1 d . A .
O22 O 0.68450(7) 0.12303(4) 0.80816(2) 0.01858(9) Uani 1 1 d . . .
O23 O 0.44401(8) 0.02754(5) 0.61357(2) 0.02249(11) Uani 1 1 d . . .
O24 O 0.67414(8) 0.55665(5) 0.52139(2) 0.02160(10) Uani 1 1 d . . .
O25 O 0.85760(7) 0.66979(5) 0.58117(2) 0.02338(11) Uani 1 1 d . . .
O26 O 0.68245(8) 0.75160(5) 0.50818(2) 0.02326(10) Uani 1 1 d . . .

loop_
_atom_site_aniso_label
_atom_site_aniso_U_11
_atom_site_aniso_U_22
_atom_site_aniso_U_33
_atom_site_aniso_U_23
_atom_site_aniso_U_13
_atom_site_aniso_U_12
C1 0.0159(3) 0.0145(2) 0.0122(2) 0.00225(19) -0.00216(19) 0.0000(2)
C2 0.0137(3) 0.0177(3) 0.0177(2) 0.0023(2) -0.0006(2) 0.0035(2)
C3 0.0116(2) 0.0182(3) 0.0147(2) 0.0012(2) 0.00071(18) 0.0018(2)
C4 0.0119(2) 0.0142(2) 0.0115(2) -0.00023(19) -0.00021(17) 0.0003(2)
C5 0.0115(2) 0.0156(2) 0.0111(2) -0.00050(19) -0.00106(17) 0.0012(2)
C6 0.0132(2) 0.0176(3) 0.0101(2) 0.00083(19) -0.00021(17) -0.0002(2)
C7 0.0190(3) 0.0180(3) 0.0128(2) 0.0014(2) -0.00112(19) -0.0041(2)
C8 0.0161(3) 0.0179(3) 0.0137(2) 0.0001(2) -0.0018(2) -0.0023(2)
C9 0.0140(2) 0.0170(3) 0.0105(2) 0.00049(19) -0.00219(18) -0.0011(2)
C10 0.0154(3) 0.0157(3) 0.0142(2) 0.0005(2) -0.00224(19) 0.0006(2)
C11 0.0193(3) 0.0174(3) 0.0124(2) 0.0017(2) -0.0032(2) -0.0035(2)
C12 0.0234(3) 0.0274(3) 0.0133(2) 0.0004(2) 0.0031(2) -0.0033(3)
C13 0.0219(3) 0.0295(4) 0.0177(3) -0.0022(3) 0.0064(2) 0.0030(3)
C14 0.0192(3) 0.0236(3) 0.0199(3) 0.0003(2) 0.0051(2) 0.0062(3)
C15 0.0136(3) 0.0269(3) 0.0186(3) 0.0033(2) -0.0025(2) -0.0030(3)
C16 0.0177(3) 0.0287(3) 0.0124(2) -0.0004(2) 0.0022(2) 0.0016(3)
C17 0.0186(5) 0.0250(4) 0.0109(3) 0.0016(3) -0.0028(3) -0.0018(3)
C17A 0.0208(19) 0.0198(16) 0.0183(15) 0.0014(11) -0.0055(13) 0.0031(12)
C18 0.0216(3) 0.0243(3) 0.0146(2) -0.0008(2) -0.0070(2) 0.0022(3)
C19 0.0160(3) 0.0195(3) 0.0118(2) 0.0018(2) 0.00349(19) -0.0018(2)
C20 0.0306(4) 0.0185(3) 0.0267(3) 0.0007(3) 0.0051(3) -0.0001(3)
O21 0.0223(2) 0.0177(2) 0.01348(18) 0.00128(16) -0.00677(16) -0.00289(18)
O22 0.0225(2) 0.0186(2) 0.01456(18) 0.00508(16) -0.00421(16) -0.00135(18)
O23 0.0340(3) 0.0179(2) 0.0156(2) -0.00248(17) -0.00042(19) -0.0033(2)
O24 0.0303(3) 0.0198(2) 0.01470(19) 0.00478(17) -0.00799(19) -0.0064(2)
O25 0.0234(3) 0.0257(3) 0.0210(2) 0.0026(2) -0.00609(18) -0.0069(2)
O26 0.0284(3) 0.0199(2) 0.0215(2) 0.00498(18) -0.00430(19) -0.0014(2)

loop_
_atom_type_symbol
_atom_type_description
_atom_type_scat_dispersion_real
_atom_type_scat_dispersion_imag
_atom_type_scat_source
C C 0.0033 0.0016 'International Tables Vol C Tables 4.2.6.8 and 6.1.1.4'
H H 0.0000 0.0000 'International Tables Vol C Tables 4.2.6.8 and 6.1.1.4'
O O 0.0106 0.0060 'International Tables Vol C Tables 4.2.6.8 and 6.1.1.4'

loop_
_geom_angle_atom_site_label_1
_geom_angle_atom_site_label_2
_geom_angle_atom_site_label_3
_geom_angle
_geom_angle_site_symmetry_1
_geom_angle_site_symmetry_3
C2 C1 C6 111.48(5) . .
O21 C1 C2 111.75(5) . .
O21 C1 C6 109.06(5) . .
O21 C1 O22 106.66(4) . .
O22 C1 C2 107.99(5) . .
O22 C1 C6 109.78(5) . .
C1 C2 H2A 108.6(5) . .
C1 C2 H2B 106.4(6) . .
C1 C2 C3 115.30(5) . .
H2A C2 H2B 108.6(8) . .
C3 C2 H2A 109.0(5) . .
C3 C2 H2B 108.7(6) . .
C4 C3 C2 111.27(5) . .
C4 C3 C14 110.91(5) . .
C4 C3 C15 109.48(5) . .
C14 C3 C2 106.98(5) . .
C15 C3 C2 108.80(5) . .
C15 C3 C14 109.34(5) . .
C3 C4 C9 124.40(5) . .
C5 C4 C3 122.44(5) . .
C5 C4 C9 59.52(4) . .
C10 C4 C3 116.85(5) . .
C10 C4 C5 112.63(5) . .
C10 C4 C9 108.30(5) . .
C4 C5 H5 117.2(5) . .
C4 C5 C6 118.74(5) . .
C4 C5 C9 61.59(4) . .
C6 C5 H5 117.6(5) . .
C9 C5 H5 121.5(5) . .
C9 C5 C6 107.87(5) . .
C1 C6 C5 109.99(5) . .
C1 C6 C7 108.94(5) . .
C7 C6 C5 104.71(5) . .
C16 C6 C1 111.18(5) . .
C16 C6 C5 110.70(5) . .
C16 C6 C7 111.12(6) . .
C6 C7 H7A 115.2(6) . .
C6 C7 H7B 108.0(6) . .
H7A C7 H7B 109.4(8) . .
C8 C7 C6 106.58(5) . .
C8 C7 H7A 113.1(6) . .
C8 C7 H7B 103.8(5) . .
C9 C8 C7 107.95(5) . .
O23 C8 C7 126.65(6) . .
O23 C8 C9 125.28(5) . .
C4 C9 H9 114.6(6) . .
C5 C9 C4 58.89(4) . .
C5 C9 H9 124.1(6) . .
C8 C9 C4 120.68(5) . .
C8 C9 C5 107.77(5) . .
C8 C9 H9 117.9(6) . .
C4 C10 H10 118.0(6) . .
C11 C10 C4 125.62(6) . .
C11 C10 H10 116.3(6) . .
C10 C11 C12 130.82(6) . .
C10 C11 O24 116.55(6) . .
O24 C11 C12 112.49(6) . .
C11 C12 H12 114.9(7) . .
C13 C12 C11 128.40(6) . .
C13 C12 H12 116.6(7) . .
C12 C13 H13 113.9(6) . .
C12 C13 C14 130.43(7) . .
C14 C13 H13 115.7(6) . .
C3 C14 H14A 106.2(6) . .
C3 C14 H14B 110.9(6) . .
C13 C14 C3 118.11(6) . .
C13 C14 H14A 108.4(6) . .
C13 C14 H14B 107.6(6) . .
H14A C14 H14B 104.8(9) . .
C3 C15 H15A 111.3(6) . .
C3 C15 H15B 109.8(7) . .
C3 C15 H15C 109.7(7) . .
H15A C15 H15B 107.0(9) . .
H15A C15 H15C 110.0(9) . .
H15B C15 H15C 108.9(9) . .
C6 C16 H16A 109.0(6) . .
C6 C16 H16B 114.6(5) . .
C6 C16 H16C 111.7(6) . .
H16A C16 H16B 106.8(8) . .
H16A C16 H16C 108.0(8) . .
H16B C16 H16C 106.4(8) . .
H17A C17 H17B 109.5(9) . .
C18 C17 H17A 116.5(6) . .
C18 C17 H17B 109.1(8) . .
O22 C17 H17A 104.7(5) . .
O22 C17 H17B 113.7(7) . .
O22 C17 C18 103.23(6) . .
H17A C17A H17C 113(3) . .
C18 C17A H17A 110.6(6) . .
C18 C17A H17C 90(3) . .
O22 C17A H17A 114.3(7) . .
O22 C17A H17C 122(3) . .
O22 C17A C18 102.7(2) . .
C17 C18 C17A 32.37(15) . .
C17 C18 H18A 117.7(8) . .
C17 C18 H18B 114.5(7) . .
C17A C18 H18A 140.8(8) . .
C17A C18 H18B 84.5(7) . .
H18A C18 H18B 102.2(11) . .
O21 C18 C17 103.81(6) . .
O21 C18 C17A 103.98(13) . .
O21 C18 H18A 110.1(8) . .
O21 C18 H18B 108.5(6) . .
O25 C19 O24 125.81(6) . .
O25 C19 O26 127.11(6) . .
O26 C19 O24 107.07(5) . .
H20A C20 H20B 112.8(10) . .
H20A C20 H20C 108.8(10) . .
H20B C20 H20C 112.1(9) . .
O26 C20 H20A 109.0(8) . .
O26 C20 H20B 101.7(6) . .
O26 C20 H20C 112.2(7) . .
C1 O21 C18 108.01(5) . .
C1 O22 C17 107.76(5) . .
C17A O22 C1 107.45(15) . .
C17A O22 C17 35.08(16) . .
C19 O24 C11 116.00(5) . .
C19 O26 C20 114.43(6) . .

loop_
_geom_bond_atom_site_label_1
_geom_bond_atom_site_label_2
_geom_bond_distance
_geom_bond_site_symmetry_2
C1 C2 1.5285(9) .
C1 C6 1.5373(9) .
C1 O21 1.4206(8) .
C1 O22 1.4354(7) .
C2 H2A 0.988(9) .
C2 H2B 0.958(10) .
C2 C3 1.5512(9) .
C3 C4 1.5362(9) .
C3 C14 1.5440(9) .
C3 C15 1.5399(10) .
C4 C5 1.5086(8) .
C4 C9 1.5499(9) .
C4 C10 1.4913(9) .
C5 H5 0.968(8) .
C5 C6 1.5473(8) .
C5 C9 1.5186(8) .
C6 C7 1.5419(9) .
C6 C16 1.5273(9) .
C7 H7A 0.953(10) .
C7 H7B 0.963(10) .
C7 C8 1.5153(9) .
C8 C9 1.4962(9) .
C8 O23 1.2156(8) .
C9 H9 0.932(10) .
C10 H10 0.929(10) .
C10 C11 1.3354(9) .
C11 C12 1.4522(10) .
C11 O24 1.4219(8) .
C12 H12 0.893(10) .
C12 C13 1.3412(11) .
C13 H13 0.948(11) .
C13 C14 1.5014(10) .
C14 H14A 0.972(11) .
C14 H14B 0.957(11) .
C15 H15A 0.929(10) .
C15 H15B 0.949(11) .
C15 H15C 0.944(11) .
C16 H16A 0.958(10) .
C16 H16B 0.989(9) .
C16 H16C 0.953(10) .
C17 H17A 0.986(10) .
C17 H17B 0.971(14) .
C17 C18 1.4808(12) .
C17 O22 1.4650(9) .
C17A H17A 0.952(9) .
C17A H17C 1.00(5) .
C17A C18 1.582(4) .
C17A O22 1.369(3) .
C18 H18A 0.847(11) .
C18 H18B 0.948(12) .
C18 O21 1.4312(8) .
C19 O24 1.3449(8) .
C19 O25 1.1973(8) .
C19 O26 1.3277(8) .
C20 H20A 0.928(11) .
C20 H20B 0.978(11) .
C20 H20C 0.984(12) .
C20 O26 1.4458(10) .
